data_1568385
loop_
_publ_author_name
'Zhang, Jingming'
'Liu, Chengkou'
'Qiao, Yaqi'
'Wei, Minghui'
'Guan, Wenjing'
'Mao, Ziren'
'Qin, Hong'
'Fang, Zheng'
'Guo, Kai'

_publ_section_title
;
 Intramolecular trapping of spiro radicals to produce unusual cyclization
 products from usual migration substrates
;
_journal_issue 9
_journal_name_full 'Chemical Science'
_journal_page_first 2461
_journal_page_last 2466
_journal_paper_doi 10.1039/D2SC05768A
_journal_volume 14
_journal_year 2023
_chemical_formula_moiety 'C24 H21 F N2 O4'
_chemical_formula_sum 'C24 H21 F N2 O4'
_chemical_formula_weight 420.43
_space_group_crystal_system monoclinic
_space_group_IT_number 14
_space_group_name_Hall '-P 2yn'
_space_group_name_H-M_alt 'P 1 21/n 1'
_atom_sites_solution_hydrogens geom
_atom_sites_solution_primary dual
_audit_creation_date 2021-08-27
_audit_creation_method
;
Olex2 1.5
(compiled 2021.08.20 svn.r13c46975 for OlexSys, GUI svn.r6392)
;
_audit_update_record
;
2022-09-14 deposited with the CCDC.	2023-02-02 downloaded from the CCDC.
;
_cell_angle_alpha 90
_cell_angle_beta 91.749(4)
_cell_angle_gamma 90
_cell_formula_units_Z 4
_cell_length_a 8.8055(7)
_cell_length_b 11.8006(9)
_cell_length_c 19.3349(15)
_cell_measurement_reflns_used 6818
_cell_measurement_temperature 193.00
_cell_measurement_theta_max 59.803
_cell_measurement_theta_min 3.980
_cell_volume 2008.2(3)
_computing_cell_refinement 'SAINT V8.40A (Bruker, 2019)'
_computing_data_reduction 'SAINT V8.40A (Bruker, 2019)'
_computing_molecular_graphics 'Olex2 1.5 (Dolomanov et al., 2009)'
_computing_publication_material 'Olex2 1.5 (Dolomanov et al., 2009)'
_computing_structure_refinement 'SHELXL 2018/3 (Sheldrick, 2015)'
_computing_structure_solution 'SHELXT 2018/2 (Sheldrick, 2018)'
_diffrn_ambient_temperature 193.00
_diffrn_measured_fraction_theta_full 0.996
_diffrn_measured_fraction_theta_max 0.968
_diffrn_measurement_device_type 'Bruker D8 VENTURE Metaljet PHOTON II'
_diffrn_measurement_method '\f and \w scans'
_diffrn_radiation_type GaK\a
_diffrn_radiation_wavelength 1.34139
_diffrn_reflns_av_R_equivalents 0.0558
_diffrn_reflns_av_unetI/netI 0.0470
_diffrn_reflns_Laue_measured_fraction_full 0.996
_diffrn_reflns_Laue_measured_fraction_max 0.968
_diffrn_reflns_limit_h_max 11
_diffrn_reflns_limit_h_min -8
_diffrn_reflns_limit_k_max 14
_diffrn_reflns_limit_k_min -15
_diffrn_reflns_limit_l_max 23
_diffrn_reflns_limit_l_min -24
_diffrn_reflns_number 15972
_diffrn_reflns_point_group_measured_fraction_full 0.996
_diffrn_reflns_point_group_measured_fraction_max 0.968
_diffrn_reflns_theta_full 53.594
_diffrn_reflns_theta_max 60.382
_diffrn_reflns_theta_min 3.980
_diffrn_source_current 2.86
_diffrn_source_power 0.19937059999999998
_diffrn_source_voltage 69.71
_diffrn_standards_number 0
_exptl_absorpt_coefficient_mu 0.537
_exptl_absorpt_correction_T_max 0.7518
_exptl_absorpt_correction_T_min 0.6103
_exptl_absorpt_correction_type multi-scan
_exptl_absorpt_process_details
;
SADABS-2016/2 (Bruker,2016/2) was used for absorption correction.
wR2(int) was 0.0920 before and 0.0695 after correction.
The Ratio of minimum to maximum transmission is 0.8118.
The \l/2 correction factor is Not present.
;
_exptl_crystal_density_diffrn 1.391
_exptl_crystal_description block
_exptl_crystal_F_000 880
_exptl_crystal_size_max 0.12
_exptl_crystal_size_mid 0.1
_exptl_crystal_size_min 0.1
_refine_diff_density_max 0.201
_refine_diff_density_min -0.336
_refine_diff_density_rms 0.053
_refine_ls_extinction_method none
_refine_ls_goodness_of_fit_ref 1.057
_refine_ls_hydrogen_treatment constr
_refine_ls_matrix_type full
_refine_ls_number_parameters 283
_refine_ls_number_reflns 4434
_refine_ls_number_restraints 0
_refine_ls_restrained_S_all 1.057
_refine_ls_R_factor_all 0.0676
_refine_ls_R_factor_gt 0.0490
_refine_ls_shift/su_max 0.000
_refine_ls_shift/su_mean 0.000
_refine_ls_structure_factor_coef Fsqd
_refine_ls_weighting_details 'w=1/[\s^2^(Fo^2^)+(0.0644P)^2^+0.4797P] where P=(Fo^2^+2Fc^2^)/3'
_refine_ls_weighting_scheme calc
_refine_ls_wR_factor_gt 0.1247
_refine_ls_wR_factor_ref 0.1382
_reflns_Friedel_coverage 0.000
_reflns_number_gt 3327
_reflns_number_total 4434
_reflns_threshold_expression 'I > 2\s(I)'
_cod_data_source_file d2sc05768a3.cif
_cod_data_source_block a
_cod_depositor_comments 'Adding full bibliography for 1568385.cif.'
_cod_database_code 1568385
_shelx_shelxl_version_number 2018/3
_shelx_space_group_comment
;
The symmetry employed for this shelxl refinement is uniquely defined
by the following loop, which should always be used as a source of
symmetry information in preference to the above space-group names.
They are only intended as comments.
;
_shelx_estimated_absorpt_t_max 0.948
_shelx_estimated_absorpt_t_min 0.938
_olex2_refinement_description
;
1. Fixed Uiso
 At 1.2 times of:
  All C(H) groups, All C(H,H) groups
 At 1.5 times of:
  All C(H,H,H) groups
2.a Secondary CH2 refined with riding coordinates:
 C10(H10A,H10B)
2.b Aromatic/amide H refined with riding coordinates:
 C1(H1), C2(H2), C3(H3), C4(H4), C5(H5), C13(H13), C15(H15), C17(H17),
 C18(H18), C19(H19)
2.c Idealised Me refined as rotating group:
 C9(H9A,H9B,H9C), C23(H23A,H23B,H23C), C24(H24A,H24B,H24C)
;
_olex2_submission_special_instructions 'No special instructions were received'

loop_
_space_group_symop_operation_xyz
'x, y, z'
'-x+1/2, y+1/2, -z+1/2'
'-x, -y, -z'
'x-1/2, -y-1/2, z-1/2'

loop_
_atom_site_label
_atom_site_type_symbol
_atom_site_fract_x
_atom_site_fract_y
_atom_site_fract_z
_atom_site_U_iso_or_equiv
_atom_site_adp_type
_atom_site_occupancy
_atom_site_site_symmetry_order
_atom_site_calc_flag
_atom_site_refinement_flags_posn
_atom_site_refinement_flags_adp
_atom_site_refinement_flags_occupancy
_atom_site_disorder_assembly
_atom_site_disorder_group
F1 F 0.74248(14) 0.17781(13) 0.63394(6) 0.0696(4) Uani 1 1 d . . . . .
O1 O 0.15898(16) 0.22805(11) 0.67690(6) 0.0468(3) Uani 1 1 d . . . . .
O2 O 0.20220(17) 0.15533(13) 0.44879(7) 0.0578(4) Uani 1 1 d . . . . .
O3 O 0.32688(14) 0.50666(11) 0.52177(6) 0.0438(3) Uani 1 1 d . . . . .
O4 O 0.04585(14) 0.65340(11) 0.53884(6) 0.0446(3) Uani 1 1 d . . . . .
N1 N 0.28776(16) 0.32600(13) 0.48807(7) 0.0380(3) Uani 1 1 d . . . . .
N2 N 0.17194(16) 0.19299(12) 0.56255(8) 0.0379(3) Uani 1 1 d . . . . .
C1 C 0.3050(2) 0.79267(17) 0.53561(9) 0.0435(4) Uani 1 1 d . . . . .
H1 H 0.272195 0.762350 0.492154 0.052 Uiso 1 1 calc R U . . .
C2 C 0.4135(2) 0.87673(18) 0.53842(11) 0.0528(5) Uani 1 1 d . . . . .
H2 H 0.457306 0.902578 0.496976 0.063 Uiso 1 1 calc R U . . .
C3 C 0.4592(2) 0.92376(18) 0.60122(11) 0.0530(5) Uani 1 1 d . . . . .
H3 H 0.533749 0.981958 0.602969 0.064 Uiso 1 1 calc R U . . .
C4 C 0.3958(2) 0.88560(16) 0.66126(10) 0.0463(4) Uani 1 1 d . . . . .
H4 H 0.425600 0.918768 0.704336 0.056 Uiso 1 1 calc R U . . .
C5 C 0.2891(2) 0.79948(16) 0.65938(9) 0.0391(4) Uani 1 1 d . . . . .
H5 H 0.247408 0.772871 0.701108 0.047 Uiso 1 1 calc R U . . .
C6 C 0.24294(18) 0.75185(14) 0.59637(8) 0.0346(4) Uani 1 1 d . . . . .
C7 C 0.13036(18) 0.65812(14) 0.58973(8) 0.0341(4) Uani 1 1 d . . . . .
C8 C 0.11762(17) 0.56839(14) 0.64743(8) 0.0323(4) Uani 1 1 d . . . . .
C9 C 0.0000(2) 0.61386(16) 0.69822(10) 0.0414(4) Uani 1 1 d . . . . .
H9A H -0.022005 0.555219 0.732376 0.062 Uiso 1 1 calc R U . . .
H9B H -0.093742 0.634145 0.672524 0.062 Uiso 1 1 calc R U . . .
H9C H 0.041132 0.681041 0.721960 0.062 Uiso 1 1 calc R U . . .
C10 C 0.06984(17) 0.45363(14) 0.61549(9) 0.0337(4) Uani 1 1 d . . . . .
H10A H 0.016676 0.464926 0.570159 0.040 Uiso 1 1 calc R U . . .
H10B H 0.001386 0.412474 0.646472 0.040 Uiso 1 1 calc R U . . .
C11 C 0.22130(17) 0.38602(14) 0.60660(8) 0.0313(4) Uani 1 1 d . . . . .
C12 C 0.32451(17) 0.43990(14) 0.66240(8) 0.0313(3) Uani 1 1 d . . . . .
C13 C 0.26818(18) 0.53896(14) 0.68234(8) 0.0321(3) Uani 1 1 d . . . . .
H13 H 0.318074 0.586663 0.715445 0.038 Uiso 1 1 calc R U . . .
C14 C 0.47218(17) 0.39124(14) 0.68517(8) 0.0323(4) Uani 1 1 d . . . . .
C15 C 0.54141(19) 0.30559(16) 0.64755(9) 0.0394(4) Uani 1 1 d . . . . .
H15 H 0.493445 0.276423 0.606624 0.047 Uiso 1 1 calc R U . . .
C16 C 0.6802(2) 0.26385(17) 0.67052(9) 0.0432(4) Uani 1 1 d . . . . .
C17 C 0.75587(19) 0.30225(18) 0.72869(10) 0.0448(4) Uani 1 1 d . . . . .
H17 H 0.852147 0.272282 0.742631 0.054 Uiso 1 1 calc R U . . .
C18 C 0.6874(2) 0.38596(18) 0.76636(11) 0.0471(5) Uani 1 1 d . . . . .
H18 H 0.736581 0.413889 0.807335 0.057 Uiso 1 1 calc R U . . .
C19 C 0.5471(2) 0.43009(16) 0.74508(10) 0.0409(4) Uani 1 1 d . . . . .
H19 H 0.501685 0.487673 0.771849 0.049 Uiso 1 1 calc R U . . .
C20 C 0.28326(18) 0.41222(15) 0.53598(9) 0.0342(4) Uani 1 1 d . . . . .
C21 C 0.21822(19) 0.22166(16) 0.49621(9) 0.0411(4) Uani 1 1 d . . . . .
C22 C 0.18571(18) 0.26276(14) 0.61954(9) 0.0349(4) Uani 1 1 d . . . . .
C23 C 0.1017(3) 0.08171(17) 0.57142(12) 0.0545(5) Uani 1 1 d . . . . .
H23A H 0.137622 0.048534 0.615403 0.082 Uiso 1 1 calc R U . . .
H23B H 0.129332 0.031963 0.533226 0.082 Uiso 1 1 calc R U . . .
H23C H -0.009057 0.090152 0.571563 0.082 Uiso 1 1 calc R U . . .
C24 C 0.3471(2) 0.3558(2) 0.42005(9) 0.0519(5) Uani 1 1 d . . . . .
H24A H 0.282875 0.414520 0.398461 0.078 Uiso 1 1 calc R U . . .
H24B H 0.346683 0.288374 0.390427 0.078 Uiso 1 1 calc R U . . .
H24C H 0.451243 0.384216 0.425992 0.078 Uiso 1 1 calc R U . . .

loop_
_atom_site_aniso_label
_atom_site_aniso_U_11
_atom_site_aniso_U_22
_atom_site_aniso_U_33
_atom_site_aniso_U_23
_atom_site_aniso_U_13
_atom_site_aniso_U_12
F1 0.0638(8) 0.0944(10) 0.0505(7) -0.0078(7) 0.0005(6) 0.0427(7)
O1 0.0629(8) 0.0440(7) 0.0334(7) 0.0010(6) -0.0012(6) -0.0077(6)
O2 0.0608(9) 0.0675(10) 0.0449(8) -0.0269(7) -0.0001(7) 0.0007(7)
O3 0.0490(7) 0.0458(8) 0.0370(7) 0.0026(6) 0.0081(6) 0.0022(6)
O4 0.0437(7) 0.0525(8) 0.0367(7) 0.0003(6) -0.0111(5) 0.0053(6)
N1 0.0360(7) 0.0516(9) 0.0265(7) -0.0064(6) 0.0008(6) 0.0046(6)
N2 0.0403(7) 0.0374(8) 0.0356(8) -0.0065(6) -0.0050(6) 0.0033(6)
C1 0.0535(10) 0.0464(10) 0.0305(9) 0.0044(8) 0.0013(8) 0.0010(8)
C2 0.0639(12) 0.0512(12) 0.0434(11) 0.0105(9) 0.0068(9) -0.0070(10)
C3 0.0566(11) 0.0450(11) 0.0571(13) 0.0058(10) -0.0026(10) -0.0075(9)
C4 0.0539(11) 0.0419(10) 0.0424(10) -0.0015(8) -0.0083(8) -0.0008(8)
C5 0.0439(9) 0.0420(10) 0.0315(9) 0.0006(8) -0.0004(7) 0.0027(8)
C6 0.0373(8) 0.0360(9) 0.0302(8) 0.0021(7) -0.0011(7) 0.0061(7)
C7 0.0334(8) 0.0411(9) 0.0277(8) -0.0030(7) 0.0006(6) 0.0075(7)
C8 0.0320(8) 0.0360(9) 0.0288(8) -0.0026(7) 0.0010(6) 0.0033(6)
C9 0.0417(9) 0.0452(10) 0.0378(9) -0.0041(8) 0.0071(7) 0.0060(8)
C10 0.0291(7) 0.0387(9) 0.0333(8) -0.0038(7) 0.0011(6) 0.0014(6)
C11 0.0306(7) 0.0357(9) 0.0273(8) -0.0026(7) -0.0011(6) 0.0026(6)
C12 0.0320(8) 0.0367(9) 0.0251(7) 0.0000(7) -0.0008(6) 0.0003(6)
C13 0.0353(8) 0.0357(9) 0.0250(8) -0.0007(7) -0.0011(6) -0.0002(7)
C14 0.0311(8) 0.0374(9) 0.0283(8) 0.0033(7) 0.0012(6) -0.0010(6)
C15 0.0375(8) 0.0508(10) 0.0298(9) 0.0001(8) -0.0011(7) 0.0079(8)
C16 0.0380(9) 0.0557(11) 0.0362(10) 0.0062(8) 0.0063(7) 0.0123(8)
C17 0.0300(8) 0.0603(12) 0.0439(10) 0.0139(9) -0.0013(7) 0.0013(8)
C18 0.0398(9) 0.0560(12) 0.0447(11) 0.0006(9) -0.0124(8) -0.0063(8)
C19 0.0396(9) 0.0451(10) 0.0375(9) -0.0029(8) -0.0056(7) 0.0001(8)
C20 0.0308(8) 0.0423(10) 0.0294(8) -0.0023(7) -0.0016(6) 0.0067(7)
C21 0.0354(8) 0.0517(11) 0.0360(9) -0.0121(8) -0.0034(7) 0.0079(8)
C22 0.0347(8) 0.0374(9) 0.0322(9) -0.0041(7) -0.0046(7) 0.0025(7)
C23 0.0631(12) 0.0416(11) 0.0587(13) -0.0114(10) -0.0009(10) -0.0066(9)
C24 0.0545(11) 0.0735(14) 0.0280(9) -0.0043(9) 0.0057(8) 0.0082(10)

loop_
_atom_type_symbol
_atom_type_description
_atom_type_scat_dispersion_real
_atom_type_scat_dispersion_imag
_atom_type_scat_source
C C 0.0137 0.0067 'International Tables Vol C Tables 4.2.6.8 and 6.1.1.4'
H H 0.0000 0.0000 'International Tables Vol C Tables 4.2.6.8 and 6.1.1.4'
F F 0.0583 0.0400 'International Tables Vol C Tables 4.2.6.8 and 6.1.1.4'
N N 0.0241 0.0134 'International Tables Vol C Tables 4.2.6.8 and 6.1.1.4'
O O 0.0389 0.0241 'International Tables Vol C Tables 4.2.6.8 and 6.1.1.4'

loop_
_geom_angle_atom_site_label_1
_geom_angle_atom_site_label_2
_geom_angle_atom_site_label_3
_geom_angle
_geom_angle_site_symmetry_1
_geom_angle_site_symmetry_3
_geom_angle_publ_flag
C20 N1 C21 123.91(15) . . ?
C20 N1 C24 116.28(16) . . ?
C21 N1 C24 118.90(15) . . ?
C21 N2 C23 117.40(15) . . ?
C22 N2 C21 124.59(15) . . ?
C22 N2 C23 118.01(16) . . ?
C2 C1 H1 119.9 . . ?
C2 C1 C6 120.27(18) . . ?
C6 C1 H1 119.9 . . ?
C1 C2 H2 119.8 . . ?
C1 C2 C3 120.41(19) . . ?
C3 C2 H2 119.8 . . ?
C2 C3 H3 120.2 . . ?
C4 C3 C2 119.57(19) . . ?
C4 C3 H3 120.2 . . ?
C3 C4 H4 119.7 . . ?
C3 C4 C5 120.64(18) . . ?
C5 C4 H4 119.7 . . ?
C4 C5 H5 120.0 . . ?
C4 C5 C6 119.99(17) . . ?
C6 C5 H5 120.0 . . ?
C1 C6 C7 117.42(15) . . ?
C5 C6 C1 119.08(17) . . ?
C5 C6 C7 123.50(15) . . ?
O4 C7 C6 119.54(15) . . ?
O4 C7 C8 119.78(15) . . ?
C6 C7 C8 120.67(14) . . ?
C7 C8 C9 106.61(13) . . ?
C10 C8 C7 109.74(13) . . ?
C10 C8 C9 112.31(14) . . ?
C13 C8 C7 113.48(13) . . ?
C13 C8 C9 113.10(13) . . ?
C13 C8 C10 101.66(13) . . ?
C8 C9 H9A 109.5 . . ?
C8 C9 H9B 109.5 . . ?
C8 C9 H9C 109.5 . . ?
H9A C9 H9B 109.5 . . ?
H9A C9 H9C 109.5 . . ?
H9B C9 H9C 109.5 . . ?
C8 C10 H10A 110.6 . . ?
C8 C10 H10B 110.6 . . ?
C8 C10 C11 105.56(12) . . ?
H10A C10 H10B 108.8 . . ?
C11 C10 H10A 110.6 . . ?
C11 C10 H10B 110.6 . . ?
C12 C11 C10 101.56(12) . . ?
C20 C11 C10 108.98(13) . . ?
C20 C11 C12 109.15(13) . . ?
C22 C11 C10 106.88(13) . . ?
C22 C11 C12 113.94(13) . . ?
C22 C11 C20 115.30(14) . . ?
C13 C12 C11 110.55(14) . . ?
C13 C12 C14 125.99(15) . . ?
C14 C12 C11 123.24(15) . . ?
C8 C13 H13 123.1 . . ?
C12 C13 C8 113.73(14) . . ?
C12 C13 H13 123.1 . . ?
C15 C14 C12 121.39(15) . . ?
C19 C14 C12 120.70(15) . . ?
C19 C14 C15 117.91(15) . . ?
C14 C15 H15 120.4 . . ?
C16 C15 C14 119.19(17) . . ?
C16 C15 H15 120.4 . . ?
F1 C16 C15 117.77(17) . . ?
F1 C16 C17 118.74(16) . . ?
C17 C16 C15 123.47(18) . . ?
C16 C17 H17 121.2 . . ?
C16 C17 C18 117.58(16) . . ?
C18 C17 H17 121.2 . . ?
C17 C18 H18 119.6 . . ?
C17 C18 C19 120.73(18) . . ?
C19 C18 H18 119.6 . . ?
C14 C19 H19 119.4 . . ?
C18 C19 C14 121.10(18) . . ?
C18 C19 H19 119.4 . . ?
O3 C20 N1 120.70(16) . . ?
O3 C20 C11 121.06(15) . . ?
N1 C20 C11 118.24(15) . . ?
O2 C21 N1 122.00(17) . . ?
O2 C21 N2 120.51(18) . . ?
N1 C21 N2 117.44(15) . . ?
O1 C22 N2 120.99(16) . . ?
O1 C22 C11 121.61(15) . . ?
N2 C22 C11 117.17(15) . . ?
N2 C23 H23A 109.5 . . ?
N2 C23 H23B 109.5 . . ?
N2 C23 H23C 109.5 . . ?
H23A C23 H23B 109.5 . . ?
H23A C23 H23C 109.5 . . ?
H23B C23 H23C 109.5 . . ?
N1 C24 H24A 109.5 . . ?
N1 C24 H24B 109.5 . . ?
N1 C24 H24C 109.5 . . ?
H24A C24 H24B 109.5 . . ?
H24A C24 H24C 109.5 . . ?
H24B C24 H24C 109.5 . . ?

loop_
_geom_bond_atom_site_label_1
_geom_bond_atom_site_label_2
_geom_bond_distance
_geom_bond_site_symmetry_2
_geom_bond_publ_flag
F1 C16 1.362(2) . ?
O1 C22 1.212(2) . ?
O2 C21 1.211(2) . ?
O3 C20 1.213(2) . ?
O4 C7 1.2168(19) . ?
N1 C20 1.377(2) . ?
N1 C21 1.386(2) . ?
N1 C24 1.472(2) . ?
N2 C21 1.399(2) . ?
N2 C22 1.378(2) . ?
N2 C23 1.464(2) . ?
C1 H1 0.9500 . ?
C1 C2 1.377(3) . ?
C1 C6 1.396(2) . ?
C2 H2 0.9500 . ?
C2 C3 1.384(3) . ?
C3 H3 0.9500 . ?
C3 C4 1.379(3) . ?
C4 H4 0.9500 . ?
C4 C5 1.383(3) . ?
C5 H5 0.9500 . ?
C5 C6 1.391(2) . ?
C6 C7 1.488(2) . ?
C7 C8 1.545(2) . ?
C8 C9 1.545(2) . ?
C8 C10 1.542(2) . ?
C8 C13 1.510(2) . ?
C9 H9A 0.9800 . ?
C9 H9B 0.9800 . ?
C9 H9C 0.9800 . ?
C10 H10A 0.9900 . ?
C10 H10B 0.9900 . ?
C10 C11 1.568(2) . ?
C11 C12 1.528(2) . ?
C11 C20 1.518(2) . ?
C11 C22 1.510(2) . ?
C12 C13 1.331(2) . ?
C12 C14 1.476(2) . ?
C13 H13 0.9500 . ?
C14 C15 1.396(2) . ?
C14 C19 1.393(2) . ?
C15 H15 0.9500 . ?
C15 C16 1.379(2) . ?
C16 C17 1.367(3) . ?
C17 H17 0.9500 . ?
C17 C18 1.377(3) . ?
C18 H18 0.9500 . ?
C18 C19 1.391(3) . ?
C19 H19 0.9500 . ?
C23 H23A 0.9800 . ?
C23 H23B 0.9800 . ?
C23 H23C 0.9800 . ?
C24 H24A 0.9800 . ?
C24 H24B 0.9800 . ?
C24 H24C 0.9800 . ?

loop_
_geom_torsion_atom_site_label_1
_geom_torsion_atom_site_label_2
_geom_torsion_atom_site_label_3
_geom_torsion_atom_site_label_4
_geom_torsion
_geom_torsion_site_symmetry_1
_geom_torsion_site_symmetry_2
_geom_torsion_site_symmetry_3
_geom_torsion_site_symmetry_4
_geom_torsion_publ_flag
F1 C16 C17 C18 -177.29(17) . . . . ?
O4 C7 C8 C9 -88.80(18) . . . . ?
O4 C7 C8 C10 33.1(2) . . . . ?
O4 C7 C8 C13 146.03(15) . . . . ?
C1 C2 C3 C4 0.3(3) . . . . ?
C1 C6 C7 O4 -33.2(2) . . . . ?
C1 C6 C7 C8 148.10(16) . . . . ?
C2 C1 C6 C5 1.8(3) . . . . ?
C2 C1 C6 C7 -177.83(17) . . . . ?
C2 C3 C4 C5 1.2(3) . . . . ?
C3 C4 C5 C6 -1.1(3) . . . . ?
C4 C5 C6 C1 -0.4(3) . . . . ?
C4 C5 C6 C7 179.24(16) . . . . ?
C5 C6 C7 O4 147.19(17) . . . . ?
C5 C6 C7 C8 -31.5(2) . . . . ?
C6 C1 C2 C3 -1.8(3) . . . . ?
C6 C7 C8 C9 89.93(17) . . . . ?
C6 C7 C8 C10 -148.20(14) . . . . ?
C6 C7 C8 C13 -35.2(2) . . . . ?
C7 C8 C10 C11 96.22(14) . . . . ?
C7 C8 C13 C12 -103.53(17) . . . . ?
C8 C10 C11 C12 25.56(16) . . . . ?
C8 C10 C11 C20 -89.56(15) . . . . ?
C8 C10 C11 C22 145.22(13) . . . . ?
C9 C8 C10 C11 -145.38(14) . . . . ?
C9 C8 C13 C12 134.86(16) . . . . ?
C10 C8 C13 C12 14.23(18) . . . . ?
C10 C11 C12 C13 -17.59(17) . . . . ?
C10 C11 C12 C14 167.42(15) . . . . ?
C10 C11 C20 O3 65.63(19) . . . . ?
C10 C11 C20 N1 -113.92(16) . . . . ?
C10 C11 C22 O1 -70.65(19) . . . . ?
C10 C11 C22 N2 103.91(16) . . . . ?
C11 C12 C13 C8 2.38(19) . . . . ?
C11 C12 C14 C15 13.3(2) . . . . ?
C11 C12 C14 C19 -166.99(16) . . . . ?
C12 C11 C20 O3 -44.5(2) . . . . ?
C12 C11 C20 N1 135.97(15) . . . . ?
C12 C11 C22 O1 40.7(2) . . . . ?
C12 C11 C22 N2 -144.74(14) . . . . ?
C12 C14 C15 C16 179.23(16) . . . . ?
C12 C14 C19 C18 -179.00(17) . . . . ?
C13 C8 C10 C11 -24.20(16) . . . . ?
C13 C12 C14 C15 -160.93(17) . . . . ?
C13 C12 C14 C19 18.8(3) . . . . ?
C14 C12 C13 C8 177.19(15) . . . . ?
C14 C15 C16 F1 177.92(16) . . . . ?
C14 C15 C16 C17 -0.3(3) . . . . ?
C15 C14 C19 C18 0.8(3) . . . . ?
C15 C16 C17 C18 0.9(3) . . . . ?
C16 C17 C18 C19 -0.7(3) . . . . ?
C17 C18 C19 C14 -0.2(3) . . . . ?
C19 C14 C15 C16 -0.5(3) . . . . ?
C20 N1 C21 O2 167.20(17) . . . . ?
C20 N1 C21 N2 -15.4(2) . . . . ?
C20 C11 C12 C13 97.40(16) . . . . ?
C20 C11 C12 C14 -77.59(19) . . . . ?
C20 C11 C22 O1 168.06(15) . . . . ?
C20 C11 C22 N2 -17.4(2) . . . . ?
C21 N1 C20 O3 -169.19(16) . . . . ?
C21 N1 C20 C11 10.4(2) . . . . ?
C21 N2 C22 O1 -171.71(16) . . . . ?
C21 N2 C22 C11 13.7(2) . . . . ?
C22 N2 C21 O2 179.95(16) . . . . ?
C22 N2 C21 N1 2.5(2) . . . . ?
C22 C11 C12 C13 -132.12(15) . . . . ?
C22 C11 C12 C14 52.9(2) . . . . ?
C22 C11 C20 O3 -174.22(15) . . . . ?
C22 C11 C20 N1 6.2(2) . . . . ?
C23 N2 C21 O2 -1.2(3) . . . . ?
C23 N2 C21 N1 -178.64(15) . . . . ?
C23 N2 C22 O1 9.4(2) . . . . ?
C23 N2 C22 C11 -165.18(15) . . . . ?
C24 N1 C20 O3 -0.2(2) . . . . ?
C24 N1 C20 C11 179.31(14) . . . . ?
C24 N1 C21 O2 -1.5(3) . . . . ?
C24 N1 C21 N2 175.96(15) . . . . ?
